data_2243901
loop_
_publ_author_name
'Buchko, Olha'
'Dyakonenko, Viktoriya'
'Martsinko, Elena'
'Chebanenko, Elena'

_publ_section_title
;
 Crystal structure of bis[<i>cis</i>-diaquabis(phenanthroline)cobalt(II)]
 bis(citrato)germanate(IV) dinitrate
;
_journal_coeditor_code ZL5018
_journal_issue 9
_journal_name_full 'Acta Crystallographica Section E'
_journal_page_first
;
;
_journal_paper_doi 10.1107/S205698902100846X
_journal_volume 77
_journal_year 2021
_chemical_formula_iupac '[Co (C12 H8 N2)2 (H2 O)2]2 [Ge (C6 H5 O7)2] (N O3)2'
_chemical_formula_moiety '2(C24 H20 Co N4 O2 2+), C12 H10 Ge O14 2-, 2(N O3 -)'
_chemical_formula_sum 'C60 H50 Co2 Ge N10 O24'
_chemical_formula_weight 1485.55
_chemical_name_systematic
;
Bis[<i>cis</i>-diaquabis(phenanthroline)cobalt(II)] bis(citrato)germanate(IV)
dinitrate
;
_space_group_crystal_system triclinic
_space_group_IT_number 2
_space_group_name_Hall '-P 1'
_space_group_name_H-M_alt 'P -1'
_atom_sites_solution_hydrogens mixed
_audit_creation_method
;
Olex2 1.3
(compiled 2020.11.12 svn.r5f609507 for OlexSys, GUI svn.r6272)
;
_cell_angle_alpha 105.697(4)
_cell_angle_beta 94.026(4)
_cell_angle_gamma 104.815(4)
_cell_formula_units_Z 1
_cell_length_a 10.6719(5)
_cell_length_b 11.8089(4)
_cell_length_c 14.0901(7)
_cell_measurement_reflns_used 3558
_cell_measurement_temperature 294.0
_cell_measurement_theta_max 26.0430
_cell_measurement_theta_min 3.5970
_cell_volume 1633.99(14)
_computing_cell_refinement 'CrysAlisPro (Rigaku OD, 2018)'
_computing_data_collection 'CrysAlisPro (Rigaku OD, 2018)'
_computing_data_reduction 'CrysAlisPro (Rigaku OD, 2018)'
_computing_molecular_graphics '<i>OLEX2</i> (Dolomanov et al., 2009)'
_computing_publication_material '<i>OLEX2</i> (Dolomanov et al., 2009)'
_computing_structure_refinement '<i>SHELXL2018/3</i> (Sheldrick, 2015b)'
_computing_structure_solution '<i>SHELXT2018/3</i> (Sheldrick, 2015a)'
_diffrn_ambient_temperature 294.0
_diffrn_detector 'CCD plate'
_diffrn_detector_area_resol_mean 16.1827
_diffrn_measured_fraction_theta_full 0.997
_diffrn_measured_fraction_theta_max 0.998
_diffrn_measurement_device 'four-circle diffractometer'
_diffrn_measurement_device_type 'Rigaku Oxford Diffraction Xcalibur, Sapphire3'
_diffrn_measurement_method '\w scans'
_diffrn_radiation_monochromator graphite
_diffrn_radiation_probe x-ray
_diffrn_radiation_type 'Mo K\a'
_diffrn_radiation_wavelength 0.71073
_diffrn_reflns_av_R_equivalents 0.0713
_diffrn_reflns_av_unetI/netI 0.0933
_diffrn_reflns_limit_h_max 13
_diffrn_reflns_limit_h_min -13
_diffrn_reflns_limit_k_max 15
_diffrn_reflns_limit_k_min -13
_diffrn_reflns_limit_l_max 18
_diffrn_reflns_limit_l_min -17
_diffrn_reflns_number 14229
_diffrn_reflns_theta_full 25.242
_diffrn_reflns_theta_max 27.500
_diffrn_reflns_theta_min 2.906
_diffrn_source 'fine-focus sealed X-ray tube'
_exptl_absorpt_coefficient_mu 1.046
_exptl_absorpt_correction_T_max 1.00000
_exptl_absorpt_correction_T_min 0.16723
_exptl_absorpt_correction_type multi-scan
_exptl_absorpt_process_details
;
(CrysAlisPro; Rigaku OD, 2018)
;
_exptl_crystal_colour colourless
_exptl_crystal_density_diffrn 1.510
_exptl_crystal_description block
_exptl_crystal_F_000 758
_exptl_crystal_size_max 0.5
_exptl_crystal_size_mid 0.4
_exptl_crystal_size_min 0.2
_refine_diff_density_max 1.094
_refine_diff_density_min -0.870
_refine_ls_extinction_method none
_refine_ls_goodness_of_fit_ref 0.981
_refine_ls_hydrogen_treatment mixed
_refine_ls_matrix_type full
_refine_ls_number_parameters 489
_refine_ls_number_reflns 7497
_refine_ls_number_restraints 131
_refine_ls_restrained_S_all 0.989
_refine_ls_R_factor_all 0.0917
_refine_ls_R_factor_gt 0.0683
_refine_ls_shift/su_max 0.000
_refine_ls_shift/su_mean 0.000
_refine_ls_structure_factor_coef Fsqd
_refine_ls_weighting_details 'w=1/[\s^2^(Fo^2^)+(0.0920P)^2^] where P=(Fo^2^+2Fc^2^)/3'
_refine_ls_weighting_scheme calc
_refine_ls_wR_factor_gt 0.1711
_refine_ls_wR_factor_ref 0.1915
_reflns_number_gt 4949
_reflns_number_total 7497
_reflns_threshold_expression 'I > 2\s(I)'
_cod_data_source_file zl5018sup1.cif
_cod_data_source_block I
_cod_original_cell_volume 1633.98(13)
_cod_database_code 2243901
_shelx_space_group_comment
;
The symmetry employed for this shelxl refinement is uniquely defined
by the following loop, which should always be used as a source of
symmetry information in preference to the above space-group names.
They are only intended as comments.
;
_shelx_estimated_absorpt_t_min 0.623
_shelx_estimated_absorpt_t_max 0.818

loop_
_space_group_symop_operation_xyz
'x, y, z'
'-x, -y, -z'

loop_
_atom_site_type_symbol
_atom_site_label
_atom_site_fract_x
_atom_site_fract_y
_atom_site_fract_z
_atom_site_U_iso_or_equiv
_atom_site_adp_type
_atom_site_calc_flag
_atom_site_occupancy
_atom_site_disorder_assembly
_atom_site_disorder_group
Ge Ge1 0.500000 1.000000 0.500000 0.03675(17) Uani d 1 . .
Co Co1 0.33663(5) 0.61981(4) 0.77746(4) 0.04432(18) Uani d 1 . .
O O1 0.5174(3) 0.9298(2) 0.6060(2) 0.0458(6) Uani d 1 . .
O O2 0.6415(3) 0.8220(3) 0.6500(2) 0.0586(8) Uani d 1 . .
O O3 0.6711(2) 1.0110(2) 0.4908(2) 0.0425(6) Uani d 1 . .
O O4 0.4470(3) 0.8345(2) 0.4052(2) 0.0491(7) Uani d 1 . .
O O5 0.4742(3) 0.6620(2) 0.3179(2) 0.0542(7) Uani d 1 . .
O O6 0.8227(3) 1.0894(3) 0.7076(3) 0.0752(10) Uani d 1 . .
O O7 1.0212(3) 1.0937(4) 0.6678(3) 0.0905(12) Uani d 1 . .
H H7A 1.046289 1.134511 0.726375 0.136 Uiso calc 1 . .
O O8 0.5332(3) 0.6796(3) 0.7618(3) 0.0618(8) Uani d 1 . .
H H8A 0.574(5) 0.717(5) 0.725(4) 0.093 Uiso d 1 . .
H H8B 0.588(4) 0.655(5) 0.791(4) 0.093 Uiso d 1 . .
O O9 0.3742(4) 0.4581(3) 0.7902(3) 0.0634(8) Uani d 1 . .
H H9A 0.415(4) 0.437(4) 0.745(3) 0.095 Uiso d 1 . .
H H9B 0.306(3) 0.407(4) 0.789(4) 0.095 Uiso d 1 . .
O O10 0.1634(11) 0.2778(14) 0.8150(6) 0.079(2) Uani d 0.688(9) A 1
O O10B 0.186(3) 0.285(3) 0.8413(15) 0.105(6) Uani d 0.312(9) A 2
O O11 0.1943(13) 0.3850(8) 0.9768(7) 0.145(4) Uani d 0.688(9) A 1
O O11B 0.287(2) 0.3400(17) 0.9953(13) 0.154(6) Uani d 0.312(9) A 2
O O12 0.0517(10) 0.2005(10) 0.9183(8) 0.157(4) Uani d 0.688(9) A 1
O O12B 0.072(2) 0.304(2) 0.9734(17) 0.151(5) Uani d 0.312(9) A 2
N N1 0.3167(3) 0.7994(3) 0.7946(2) 0.0457(7) Uani d 1 . .
N N2 0.3626(4) 0.6943(3) 0.9350(2) 0.0506(8) Uani d 1 . .
N N3 0.1305(3) 0.5296(3) 0.7653(3) 0.0479(8) Uani d 1 . .
N N4 0.2778(3) 0.5440(3) 0.6181(2) 0.0461(8) Uani d 1 . .
N N5 0.1351(12) 0.2883(9) 0.9041(7) 0.102(3) Uani d 0.688(9) A 1
N N5B 0.180(2) 0.319(3) 0.9359(18) 0.124(4) Uani d 0.312(9) A 2
C C1 0.6179(4) 0.8863(3) 0.6003(3) 0.0447(9) Uani d 1 . .
C C2 0.7002(4) 0.9130(3) 0.5205(3) 0.0397(8) Uani d 1 . .
C C3 0.6587(4) 0.7976(4) 0.4312(3) 0.0454(9) Uani d 1 . .
H H3A 0.715808 0.809487 0.381935 0.054 Uiso calc 1 . .
H H3B 0.672611 0.729839 0.452798 0.054 Uiso calc 1 . .
C C4 0.5174(4) 0.7610(3) 0.3810(3) 0.0394(8) Uani d 1 . .
C C5 0.8460(4) 0.9469(4) 0.5569(3) 0.0525(10) Uani d 1 . .
H H5A 0.867066 0.874970 0.566046 0.063 Uiso calc 1 . .
H H5B 0.893737 0.970051 0.505709 0.063 Uiso calc 1 . .
C C6 0.8925(5) 1.0500(4) 0.6529(4) 0.0632(12) Uani d 1 . .
C C7 0.3017(4) 0.8521(4) 0.7247(3) 0.0541(10) Uani d 1 . .
H H7 0.299949 0.808312 0.658670 0.065 Uiso calc 1 . .
C C8 0.2886(5) 0.9685(5) 0.7449(5) 0.0770(16) Uani d 1 . .
H H8 0.277307 1.002198 0.693535 0.092 Uiso calc 1 . .
C C9 0.2924(6) 1.0338(5) 0.8411(5) 0.0803(17) Uani d 1 . .
H H9 0.282433 1.112360 0.855452 0.096 Uiso calc 1 . .
C C10 0.3110(6) 0.9843(4) 0.9186(4) 0.0690(14) Uani d 1 . .
C C11 0.3231(4) 0.8637(4) 0.8909(3) 0.0497(10) Uani d 1 . .
C C12 0.3176(7) 1.0460(5) 1.0206(5) 0.092(2) Uani d 1 . .
H H12 0.309794 1.125379 1.039407 0.110 Uiso calc 1 . .
C C13 0.3359(7) 0.9894(5) 1.0937(4) 0.0885(18) Uani d 1 . .
H H13 0.337511 1.030144 1.160419 0.106 Uiso calc 1 . .
C C14 0.3519(5) 0.8692(4) 1.0659(4) 0.0666(13) Uani d 1 . .
C C15 0.3463(4) 0.8074(4) 0.9668(3) 0.0486(9) Uani d 1 . .
C C16 0.3762(6) 0.8107(5) 1.1371(4) 0.0761(15) Uani d 1 . .
H H16 0.379325 0.848450 1.204675 0.091 Uiso calc 1 . .
C C17 0.3953(6) 0.6961(6) 1.1045(4) 0.0787(15) Uani d 1 . .
H H17 0.412778 0.655870 1.149965 0.094 Uiso calc 1 . .
C C18 0.3882(5) 0.6420(5) 1.0041(4) 0.0684(13) Uani d 1 . .
H H18 0.401944 0.564997 0.983189 0.082 Uiso calc 1 . .
C C19 0.0581(5) 0.5253(4) 0.8367(4) 0.0620(12) Uani d 1 . .
H H19 0.093641 0.575016 0.901218 0.074 Uiso calc 1 . .
C C20 -0.0684(5) 0.4500(5) 0.8195(5) 0.0702(13) Uani d 1 . .
H H20 -0.116577 0.450418 0.871997 0.084 Uiso calc 1 . .
C C21 -0.1230(5) 0.3757(5) 0.7271(5) 0.0674(13) Uani d 1 . .
H H21 -0.208339 0.324658 0.715527 0.081 Uiso calc 1 . .
C C22 -0.0488(4) 0.3766(4) 0.6486(4) 0.0531(10) Uani d 1 . .
C C23 0.0781(4) 0.4572(3) 0.6715(3) 0.0440(9) Uani d 1 . .
C C24 -0.0971(5) 0.3013(4) 0.5461(4) 0.0644(13) Uani d 1 . .
H H24 -0.180876 0.246614 0.530428 0.077 Uiso calc 1 . .
C C25 -0.0238(5) 0.3089(4) 0.4742(4) 0.0634(12) Uani d 1 . .
H H25 -0.057055 0.259283 0.409219 0.076 Uiso calc 1 . .
C C26 0.1055(4) 0.3925(4) 0.4953(3) 0.0508(10) Uani d 1 . .
C C27 0.1561(4) 0.4645(3) 0.5929(3) 0.0436(9) Uani d 1 . .
C C28 0.1845(5) 0.4073(4) 0.4225(4) 0.0593(12) Uani d 1 . .
H H28 0.154207 0.361152 0.356240 0.071 Uiso calc 1 . .
C C29 0.3026(5) 0.4868(4) 0.4473(4) 0.0642(12) Uani d 1 . .
H H29 0.355017 0.497089 0.398522 0.077 Uiso calc 1 . .
C C30 0.3479(5) 0.5546(4) 0.5458(3) 0.0555(10) Uani d 1 . .
H H30 0.431305 0.610072 0.561765 0.067 Uiso calc 1 . .

loop_
_atom_site_aniso_label
_atom_site_aniso_U_11
_atom_site_aniso_U_22
_atom_site_aniso_U_33
_atom_site_aniso_U_12
_atom_site_aniso_U_13
_atom_site_aniso_U_23
Ge1 0.0349(3) 0.0352(3) 0.0442(3) 0.0129(2) 0.0064(2) 0.0156(2)
Co1 0.0491(3) 0.0407(3) 0.0417(3) 0.0123(2) 0.0033(2) 0.0112(2)
O1 0.0451(15) 0.0529(15) 0.0486(16) 0.0186(13) 0.0101(13) 0.0250(12)
O2 0.0620(19) 0.0699(19) 0.065(2) 0.0305(16) 0.0121(16) 0.0419(16)
O3 0.0422(15) 0.0426(14) 0.0503(16) 0.0154(12) 0.0083(12) 0.0230(12)
O4 0.0410(14) 0.0452(15) 0.0594(18) 0.0166(12) -0.0003(13) 0.0106(12)
O5 0.0590(18) 0.0459(15) 0.0540(18) 0.0197(14) 0.0005(14) 0.0068(13)
O6 0.061(2) 0.080(2) 0.073(2) 0.0225(18) 0.0113(19) 0.0010(18)
O7 0.052(2) 0.111(3) 0.084(3) 0.016(2) -0.008(2) -0.001(2)
O8 0.0465(18) 0.072(2) 0.069(2) 0.0075(16) -0.0001(16) 0.0349(16)
O9 0.071(2) 0.0506(17) 0.079(2) 0.0247(16) 0.0242(19) 0.0254(16)
O10 0.093(5) 0.080(4) 0.061(4) 0.019(4) -0.013(4) 0.026(4)
O10B 0.157(11) 0.077(7) 0.070(9) 0.009(9) -0.009(9) 0.034(8)
O11 0.212(9) 0.093(5) 0.091(5) 0.002(5) -0.003(6) 0.012(4)
O11B 0.175(12) 0.088(9) 0.159(11) 0.000(9) -0.015(10) 0.015(8)
O12 0.169(7) 0.153(7) 0.123(7) -0.016(6) 0.035(6) 0.053(6)
O12B 0.167(10) 0.141(10) 0.122(9) 0.011(9) 0.058(8) 0.025(8)
N1 0.0435(18) 0.0484(18) 0.0450(19) 0.0124(15) 0.0061(15) 0.0143(14)
N2 0.061(2) 0.0498(19) 0.044(2) 0.0171(17) 0.0063(17) 0.0185(15)
N3 0.0477(19) 0.0493(18) 0.049(2) 0.0128(15) 0.0088(16) 0.0196(15)
N4 0.0485(19) 0.0437(17) 0.0434(19) 0.0106(15) 0.0007(15) 0.0125(13)
N5 0.151(7) 0.087(5) 0.070(5) 0.029(5) 0.001(5) 0.036(4)
N5B 0.164(8) 0.104(7) 0.092(8) 0.012(7) 0.015(7) 0.036(7)
C1 0.040(2) 0.041(2) 0.054(2) 0.0126(17) 0.0013(18) 0.0151(17)
C2 0.0343(18) 0.0420(19) 0.048(2) 0.0176(16) 0.0053(16) 0.0163(16)
C3 0.041(2) 0.050(2) 0.050(2) 0.0176(18) 0.0082(18) 0.0178(17)
C4 0.045(2) 0.0319(17) 0.041(2) 0.0123(16) 0.0027(16) 0.0090(14)
C5 0.041(2) 0.056(2) 0.059(3) 0.0181(19) -0.0031(19) 0.0122(19)
C6 0.051(3) 0.065(3) 0.066(3) 0.014(2) -0.005(2) 0.014(2)
C7 0.051(2) 0.063(3) 0.058(3) 0.017(2) 0.006(2) 0.033(2)
C8 0.080(4) 0.089(4) 0.093(4) 0.038(3) 0.023(3) 0.061(3)
C9 0.102(4) 0.067(3) 0.098(4) 0.047(3) 0.031(4) 0.042(3)
C10 0.079(4) 0.056(3) 0.079(4) 0.031(3) 0.019(3) 0.018(2)
C11 0.050(2) 0.045(2) 0.052(2) 0.0158(19) 0.0063(19) 0.0102(17)
C12 0.126(6) 0.064(3) 0.085(4) 0.042(4) 0.024(4) 0.006(3)
C13 0.110(5) 0.080(4) 0.062(4) 0.030(3) 0.020(3) -0.004(3)
C14 0.074(3) 0.065(3) 0.055(3) 0.016(3) 0.005(3) 0.013(2)
C15 0.052(2) 0.047(2) 0.041(2) 0.0083(18) 0.0039(18) 0.0119(16)
C16 0.074(3) 0.096(4) 0.050(3) 0.016(3) 0.004(3) 0.016(3)
C17 0.081(4) 0.107(4) 0.058(3) 0.026(3) 0.002(3) 0.043(3)
C18 0.084(4) 0.077(3) 0.050(3) 0.030(3) -0.002(3) 0.025(2)
C19 0.057(3) 0.063(3) 0.068(3) 0.015(2) 0.015(2) 0.024(2)
C20 0.059(3) 0.079(3) 0.083(4) 0.019(3) 0.024(3) 0.038(3)
C21 0.044(3) 0.066(3) 0.100(4) 0.008(2) 0.013(3) 0.044(3)
C22 0.044(2) 0.046(2) 0.073(3) 0.0119(18) 0.000(2) 0.026(2)
C23 0.040(2) 0.0384(19) 0.057(2) 0.0131(16) 0.0001(18) 0.0189(16)
C24 0.047(3) 0.049(2) 0.089(4) 0.004(2) -0.013(3) 0.021(2)
C25 0.065(3) 0.051(2) 0.062(3) 0.013(2) -0.017(2) 0.007(2)
C26 0.055(2) 0.043(2) 0.051(2) 0.0136(18) -0.010(2) 0.0129(17)
C27 0.043(2) 0.0398(19) 0.050(2) 0.0133(16) -0.0026(18) 0.0167(16)
C28 0.065(3) 0.058(3) 0.047(3) 0.020(2) -0.009(2) 0.0059(19)
C29 0.078(3) 0.070(3) 0.050(3) 0.026(3) 0.014(2) 0.021(2)
C30 0.054(3) 0.059(3) 0.048(3) 0.008(2) 0.010(2) 0.0139(19)

loop_
_atom_type_symbol
_atom_type_description
_atom_type_scat_dispersion_real
_atom_type_scat_dispersion_imag
_atom_type_scat_source
C C 0.0033 0.0016 'International Tables Vol C Tables 4.2.6.8 and 6.1.1.4'
H H 0.0000 0.0000 'International Tables Vol C Tables 4.2.6.8 and 6.1.1.4'
Co Co 0.3494 0.9721 'International Tables Vol C Tables 4.2.6.8 and 6.1.1.4'
Ge Ge 0.1547 1.8001 'International Tables Vol C Tables 4.2.6.8 and 6.1.1.4'
N N 0.0061 0.0033 'International Tables Vol C Tables 4.2.6.8 and 6.1.1.4'
O O 0.0106 0.0060 'International Tables Vol C Tables 4.2.6.8 and 6.1.1.4'

loop_
_geom_angle_atom_site_label_1
_geom_angle_atom_site_label_2
_geom_angle_atom_site_label_3
_geom_angle_site_symmetry_1
_geom_angle_site_symmetry_3
_geom_angle
_geom_angle_publ_flag
O1 Ge1 O1 2_676 . 180.0 ?
O1 Ge1 O4 2_676 2_676 89.08(12) ?
O1 Ge1 O4 . 2_676 90.92(12) y
O1 Ge1 O4 2_676 . 90.92(12) ?
O1 Ge1 O4 . . 89.08(12) y
O3 Ge1 O1 . 2_676 92.43(11) y
O3 Ge1 O1 2_676 2_676 87.57(11) ?
O3 Ge1 O1 . . 87.58(11) y
O3 Ge1 O1 2_676 . 92.43(11) ?
O3 Ge1 O3 2_676 . 180.0 ?
O3 Ge1 O4 2_676 2_676 90.60(11) ?
O3 Ge1 O4 . 2_676 89.40(11) y
O3 Ge1 O4 2_676 . 89.40(11) ?
O3 Ge1 O4 . . 90.60(11) y
O4 Ge1 O4 . 2_676 180.0 ?
O8 Co1 O9 . . 86.92(13) y
O8 Co1 N1 . . 90.75(13) y
O8 Co1 N2 . . 96.54(14) y
O8 Co1 N3 . . 168.28(14) ?
O8 Co1 N4 . . 92.07(14) y
O9 Co1 N1 . . 168.62(14) ?
O9 Co1 N2 . . 91.13(13) y
O9 Co1 N3 . . 88.06(13) y
O9 Co1 N4 . . 92.60(13) y
N1 Co1 N3 . . 96.18(12) y
N1 Co1 N4 . . 98.61(12) y
N2 Co1 N1 . . 78.06(12) y
N2 Co1 N3 . . 94.13(14) y
N2 Co1 N4 . . 170.78(13) ?
N3 Co1 N4 . . 77.58(13) y
C1 O1 Ge1 . . 109.6(2) ?
C2 O3 Ge1 . . 107.7(2) ?
C4 O4 Ge1 . . 127.8(3) ?
C6 O7 H7A . . 109.5 ?
Co1 O8 H8A . . 134(3) ?
Co1 O8 H8B . . 118(3) ?
H8A O8 H8B . . 107(3) ?
Co1 O9 H9A . . 106(3) ?
Co1 O9 H9B . . 110(4) ?
H9A O9 H9B . . 114(3) ?
C7 N1 Co1 . . 128.3(3) ?
C7 N1 C11 . . 118.9(4) ?
C11 N1 Co1 . . 112.8(3) ?
C15 N2 Co1 . . 114.3(3) ?
C18 N2 Co1 . . 128.2(3) ?
C18 N2 C15 . . 117.5(4) ?
C19 N3 Co1 . . 128.8(3) ?
C19 N3 C23 . . 118.5(4) ?
C23 N3 Co1 . . 112.2(3) ?
C27 N4 Co1 . . 112.8(3) ?
C30 N4 Co1 . . 129.2(3) ?
C30 N4 C27 . . 117.6(4) ?
O11 N5 O10 . . 120.7(11) ?
O12 N5 O10 . . 118.2(10) ?
O12 N5 O11 . . 121.1(10) ?
O10B N5B O12B . . 124(3) ?
O11B N5B O10B . . 116.8(15) ?
O11B N5B O12B . . 117(2) ?
O1 C1 C2 . . 115.1(3) ?
O2 C1 O1 . . 123.4(4) ?
O2 C1 C2 . . 121.4(3) ?
O3 C2 C1 . . 109.2(3) ?
O3 C2 C3 . . 108.5(3) ?
O3 C2 C5 . . 109.4(3) ?
C3 C2 C1 . . 106.9(3) ?
C5 C2 C1 . . 112.1(3) ?
C5 C2 C3 . . 110.6(3) ?
C2 C3 H3A . . 108.3 ?
C2 C3 H3B . . 108.3 ?
H3A C3 H3B . . 107.4 ?
C4 C3 C2 . . 115.8(3) ?
C4 C3 H3A . . 108.3 ?
C4 C3 H3B . . 108.3 ?
O4 C4 C3 . . 119.9(3) ?
O5 C4 O4 . . 121.5(4) ?
O5 C4 C3 . . 118.6(3) ?
C2 C5 H5A . . 108.7 ?
C2 C5 H5B . . 108.7 ?
H5A C5 H5B . . 107.6 ?
C6 C5 C2 . . 114.2(3) ?
C6 C5 H5A . . 108.7 ?
C6 C5 H5B . . 108.7 ?
O6 C6 O7 . . 124.1(5) ?
O6 C6 C5 . . 125.0(4) ?
O7 C6 C5 . . 110.9(4) ?
N1 C7 H7 . . 118.5 ?
N1 C7 C8 . . 123.0(5) ?
C8 C7 H7 . . 118.5 ?
C7 C8 H8 . . 120.5 ?
C9 C8 C7 . . 119.0(5) ?
C9 C8 H8 . . 120.5 ?
C8 C9 H9 . . 119.6 ?
C8 C9 C10 . . 120.8(4) ?
C10 C9 H9 . . 119.6 ?
C9 C10 C11 . . 116.4(5) ?
C9 C10 C12 . . 124.6(5) ?
C12 C10 C11 . . 119.0(5) ?
N1 C11 C10 . . 121.9(4) ?
N1 C11 C15 . . 118.3(3) ?
C10 C11 C15 . . 119.8(4) ?
C10 C12 H12 . . 119.6 ?
C13 C12 C10 . . 120.9(5) ?
C13 C12 H12 . . 119.6 ?
C12 C13 H13 . . 120.0 ?
C12 C13 C14 . . 120.0(5) ?
C14 C13 H13 . . 120.0 ?
C15 C14 C13 . . 120.1(5) ?
C15 C14 C16 . . 117.9(4) ?
C16 C14 C13 . . 122.0(5) ?
N2 C15 C11 . . 116.4(4) ?
N2 C15 C14 . . 123.4(4) ?
C14 C15 C11 . . 120.2(4) ?
C14 C16 H16 . . 120.7 ?
C17 C16 C14 . . 118.5(5) ?
C17 C16 H16 . . 120.7 ?
C16 C17 H17 . . 120.3 ?
C18 C17 C16 . . 119.3(5) ?
C18 C17 H17 . . 120.3 ?
N2 C18 C17 . . 123.3(5) ?
N2 C18 H18 . . 118.3 ?
C17 C18 H18 . . 118.3 ?
N3 C19 H19 . . 118.7 ?
N3 C19 C20 . . 122.5(5) ?
C20 C19 H19 . . 118.7 ?
C19 C20 H20 . . 119.7 ?
C21 C20 C19 . . 120.5(5) ?
C21 C20 H20 . . 119.7 ?
C20 C21 H21 . . 120.5 ?
C20 C21 C22 . . 118.9(4) ?
C22 C21 H21 . . 120.5 ?
C21 C22 C24 . . 124.0(4) ?
C23 C22 C21 . . 117.3(4) ?
C23 C22 C24 . . 118.7(4) ?
N3 C23 C22 . . 122.3(4) ?
N3 C23 C27 . . 118.4(3) ?
C22 C23 C27 . . 119.3(4) ?
C22 C24 H24 . . 119.3 ?
C25 C24 C22 . . 121.3(4) ?
C25 C24 H24 . . 119.3 ?
C24 C25 H25 . . 119.5 ?
C24 C25 C26 . . 121.0(4) ?
C26 C25 H25 . . 119.5 ?
C27 C26 C25 . . 119.4(4) ?
C27 C26 C28 . . 117.2(4) ?
C28 C26 C25 . . 123.4(4) ?
N4 C27 C23 . . 117.3(3) ?
N4 C27 C26 . . 122.4(4) ?
C26 C27 C23 . . 120.2(4) ?
C26 C28 H28 . . 119.9 ?
C29 C28 C26 . . 120.1(4) ?
C29 C28 H28 . . 119.9 ?
C28 C29 H29 . . 120.0 ?
C28 C29 C30 . . 119.9(5) ?
C30 C29 H29 . . 120.0 ?
N4 C30 C29 . . 122.7(4) ?
N4 C30 H30 . . 118.7 ?
C29 C30 H30 . . 118.7 ?

loop_
_geom_bond_atom_site_label_1
_geom_bond_atom_site_label_2
_geom_bond_site_symmetry_2
_geom_bond_distance
_geom_bond_publ_flag
Ge1 O1 2_676 1.914(3) ?
Ge1 O1 . 1.914(3) y
Ge1 O3 2_676 1.813(2) ?
Ge1 O3 . 1.813(2) y
Ge1 O4 2_676 1.959(3) ?
Ge1 O4 . 1.959(3) y
Co1 O8 . 2.083(3) y
Co1 O9 . 2.100(3) y
Co1 N1 . 2.136(3) y
Co1 N2 . 2.123(3) y
Co1 N3 . 2.157(4) y
Co1 N4 . 2.159(3) y
O1 C1 . 1.301(4) ?
O2 C1 . 1.221(4) ?
O3 C2 . 1.429(4) ?
O4 C4 . 1.282(4) ?
O5 C4 . 1.214(4) ?
O6 C6 . 1.196(5) ?
O7 H7A . 0.8200 ?
O7 C6 . 1.317(6) ?
O8 H8A . 0.839(19) ?
O8 H8B . 0.846(19) ?
O9 H9A . 0.821(17) ?
O9 H9B . 0.815(19) ?
O10 N5 . 1.292(10) ?
O10B N5B . 1.294(14) ?
O11 N5 . 1.288(10) ?
O11B N5B . 1.292(14) ?
O12 N5 . 1.253(10) ?
O12B N5B . 1.295(14) ?
N1 C7 . 1.321(5) ?
N1 C11 . 1.351(5) ?
N2 C15 . 1.349(5) ?
N2 C18 . 1.334(5) ?
N3 C19 . 1.314(5) ?
N3 C23 . 1.353(5) ?
N4 C27 . 1.351(5) ?
N4 C30 . 1.321(5) ?
C1 C2 . 1.524(5) ?
C2 C3 . 1.524(5) ?
C2 C5 . 1.518(5) ?
C3 H3A . 0.9700 ?
C3 H3B . 0.9700 ?
C3 C4 . 1.521(5) ?
C5 H5A . 0.9700 ?
C5 H5B . 0.9700 ?
C5 C6 . 1.505(6) ?
C7 H7 . 0.9300 ?
C7 C8 . 1.372(6) ?
C8 H8 . 0.9300 ?
C8 C9 . 1.357(8) ?
C9 H9 . 0.9300 ?
C9 C10 . 1.396(7) ?
C10 C11 . 1.414(6) ?
C10 C12 . 1.411(8) ?
C11 C15 . 1.442(6) ?
C12 H12 . 0.9300 ?
C12 C13 . 1.399(9) ?
C13 H13 . 0.9300 ?
C13 C14 . 1.425(7) ?
C14 C15 . 1.378(6) ?
C14 C16 . 1.408(7) ?
C16 H16 . 0.9300 ?
C16 C17 . 1.378(7) ?
C17 H17 . 0.9300 ?
C17 C18 . 1.374(7) ?
C18 H18 . 0.9300 ?
C19 H19 . 0.9300 ?
C19 C20 . 1.376(7) ?
C20 H20 . 0.9300 ?
C20 C21 . 1.348(8) ?
C21 H21 . 0.9300 ?
C21 C22 . 1.405(7) ?
C22 C23 . 1.399(6) ?
C22 C24 . 1.452(7) ?
C23 C27 . 1.440(5) ?
C24 H24 . 0.9300 ?
C24 C25 . 1.331(7) ?
C25 H25 . 0.9300 ?
C25 C26 . 1.433(7) ?
C26 C27 . 1.391(6) ?
C26 C28 . 1.392(6) ?
C28 H28 . 0.9300 ?
C28 C29 . 1.322(7) ?
C29 H29 . 0.9300 ?
C29 C30 . 1.381(6) ?
C30 H30 . 0.9300 ?

loop_
_geom_hbond_atom_site_label_D
_geom_hbond_atom_site_label_H
_geom_hbond_atom_site_label_A
_geom_hbond_site_symmetry_A
_geom_hbond_distance_DH
_geom_hbond_distance_HA
_geom_hbond_distance_DA
_geom_hbond_angle_DHA
_geom_hbond_publ_flag
O7 H7A O10 1_665 0.82 1.88 2.600(12) 145.7 yes
O8 H8A O2 . 0.839(19) 1.88(2) 2.709(4) 168(5) yes
O9 H9A O5 2_666 0.821(17) 1.958(18) 2.701(4) 150(4) yes
O9 H9B O10 . 0.815(19) 1.99(3) 2.789(15) 166(6) yes

loop_
_geom_torsion_atom_site_label_1
_geom_torsion_atom_site_label_2
_geom_torsion_atom_site_label_3
_geom_torsion_atom_site_label_4
_geom_torsion_site_symmetry_1
_geom_torsion_site_symmetry_2
_geom_torsion_site_symmetry_3
_geom_torsion_site_symmetry_4
_geom_torsion
_geom_torsion_publ_flag
Ge1 O1 C1 O2 . . . . -169.8(3) ?
Ge1 O1 C1 C2 . . . . 5.7(4) ?
Ge1 O3 C2 C1 . . . . -32.7(3) ?
Ge1 O3 C2 C3 . . . . 83.5(3) ?
Ge1 O3 C2 C5 . . . . -155.8(3) ?
Ge1 O4 C4 O5 . . . . -177.0(3) ?
Ge1 O4 C4 C3 . . . . 2.6(5) ?
Co1 N1 C7 C8 . . . . 179.4(4) ?
Co1 N1 C11 C10 . . . . -179.4(4) ?
Co1 N1 C11 C15 . . . . 2.1(5) ?
Co1 N2 C15 C11 . . . . -4.1(5) ?
Co1 N2 C15 C14 . . . . 176.5(4) ?
Co1 N2 C18 C17 . . . . -175.9(4) ?
Co1 N3 C19 C20 . . . . -170.6(3) ?
Co1 N3 C23 C22 . . . . 170.9(3) ?
Co1 N3 C23 C27 . . . . -9.5(4) ?
Co1 N4 C27 C23 . . . . 9.6(4) ?
Co1 N4 C27 C26 . . . . -171.0(3) ?
Co1 N4 C30 C29 . . . . 170.5(3) ?
O1 Ge1 O3 C2 2_676 . . . -149.9(2) ?
O1 Ge1 O3 C2 . . . . 30.1(2) ?
O1 C1 C2 O3 . . . . 17.6(4) ?
O1 C1 C2 C3 . . . . -99.6(4) ?
O1 C1 C2 C5 . . . . 139.1(3) ?
O2 C1 C2 O3 . . . . -166.8(4) ?
O2 C1 C2 C3 . . . . 76.0(5) ?
O2 C1 C2 C5 . . . . -45.3(5) ?
O3 C2 C3 C4 . . . . -54.0(4) ?
O3 C2 C5 C6 . . . . 68.0(5) ?
O4 Ge1 O3 C2 . . . . -59.0(2) ?
O4 Ge1 O3 C2 2_676 . . . 121.0(2) ?
N1 C7 C8 C9 . . . . 0.7(8) ?
N1 C11 C15 N2 . . . . 1.4(6) ?
N1 C11 C15 C14 . . . . -179.2(4) ?
N3 C19 C20 C21 . . . . 0.7(8) ?
N3 C23 C27 N4 . . . . 0.0(5) ?
N3 C23 C27 C26 . . . . -179.4(3) ?
C1 C2 C3 C4 . . . . 63.7(4) ?
C1 C2 C5 C6 . . . . -53.3(5) ?
C2 C3 C4 O4 . . . . 9.6(5) ?
C2 C3 C4 O5 . . . . -170.7(3) ?
C2 C5 C6 O6 . . . . 13.3(7) ?
C2 C5 C6 O7 . . . . -165.2(4) ?
C3 C2 C5 C6 . . . . -172.5(4) ?
C5 C2 C3 C4 . . . . -174.0(3) ?
C7 N1 C11 C10 . . . . 1.6(6) ?
C7 N1 C11 C15 . . . . -176.9(4) ?
C7 C8 C9 C10 . . . . 0.8(9) ?
C8 C9 C10 C11 . . . . -1.0(9) ?
C8 C9 C10 C12 . . . . 179.3(6) ?
C9 C10 C11 N1 . . . . -0.2(7) ?
C9 C10 C11 C15 . . . . 178.3(5) ?
C9 C10 C12 C13 . . . . 179.6(6) ?
C10 C11 C15 N2 . . . . -177.1(4) ?
C10 C11 C15 C14 . . . . 2.3(7) ?
C10 C12 C13 C14 . . . . 1.9(11) ?
C11 N1 C7 C8 . . . . -1.9(7) ?
C11 C10 C12 C13 . . . . 0.0(10) ?
C12 C10 C11 N1 . . . . 179.5(5) ?
C12 C10 C11 C15 . . . . -2.0(8) ?
C12 C13 C14 C15 . . . . -1.6(10) ?
C12 C13 C14 C16 . . . . 177.2(6) ?
C13 C14 C15 N2 . . . . 178.9(5) ?
C13 C14 C15 C11 . . . . -0.4(8) ?
C13 C14 C16 C17 . . . . -177.7(6) ?
C14 C16 C17 C18 . . . . -0.9(9) ?
C15 N2 C18 C17 . . . . 1.7(8) ?
C15 C14 C16 C17 . . . . 1.1(9) ?
C16 C14 C15 N2 . . . . 0.1(8) ?
C16 C14 C15 C11 . . . . -179.3(5) ?
C16 C17 C18 N2 . . . . -0.5(9) ?
C18 N2 C15 C11 . . . . 178.0(4) ?
C18 N2 C15 C14 . . . . -1.5(7) ?
C19 N3 C23 C22 . . . . -1.4(5) ?
C19 N3 C23 C27 . . . . 178.2(3) ?
C19 C20 C21 C22 . . . . -0.2(7) ?
C20 C21 C22 C23 . . . . -1.0(6) ?
C20 C21 C22 C24 . . . . -179.7(4) ?
C21 C22 C23 N3 . . . . 1.8(6) ?
C21 C22 C23 C27 . . . . -177.8(3) ?
C21 C22 C24 C25 . . . . 177.8(4) ?
C22 C23 C27 N4 . . . . 179.6(3) ?
C22 C23 C27 C26 . . . . 0.2(5) ?
C22 C24 C25 C26 . . . . -0.3(7) ?
C23 N3 C19 C20 . . . . 0.1(6) ?
C23 C22 C24 C25 . . . . -0.9(6) ?
C24 C22 C23 N3 . . . . -179.4(3) ?
C24 C22 C23 C27 . . . . 1.0(5) ?
C24 C25 C26 C27 . . . . 1.5(6) ?
C24 C25 C26 C28 . . . . -177.7(4) ?
C25 C26 C27 N4 . . . . 179.2(3) ?
C25 C26 C27 C23 . . . . -1.4(5) ?
C25 C26 C28 C29 . . . . 179.5(4) ?
C26 C28 C29 C30 . . . . 0.5(7) ?
C27 N4 C30 C29 . . . . -1.1(6) ?
C27 C26 C28 C29 . . . . 0.3(6) ?
C28 C26 C27 N4 . . . . -1.6(5) ?
C28 C26 C27 C23 . . . . 177.8(3) ?
C28 C29 C30 N4 . . . . -0.1(7) ?
C30 N4 C27 C23 . . . . -177.4(3) ?
C30 N4 C27 C26 . . . . 2.0(5) ?

_cod_database_fobs_code 2243901
